data_4342951
loop_
_publ_author_name
'Yang, Qing-Yuan'
'Pan, Mei'
'Wei, Shi-Chao'
'Li, Kang'
'Du, Bin-Bin'
'Su, Cheng-Yong'

_publ_section_title
;
 Linear Dependence of Photoluminescence in Mixed Ln-MOFs for Color
 Tunability and Barcode Application.
;
_journal_issue 12
_journal_name_full 'Inorganic chemistry'
_journal_page_first 5707
_journal_page_last 5716
_journal_paper_doi 10.1021/acs.inorgchem.5b00271
_journal_volume 54
_journal_year 2015
_chemical_formula_sum 'C57 H76 Cl3 N6 O15 Tb'
_chemical_formula_weight 1350.51
_chemical_name_systematic
; 
 ? 
;
_space_group_IT_number 4
_symmetry_cell_setting monoclinic
_symmetry_space_group_name_Hall 'P 2yb'
_symmetry_space_group_name_H-M 'P 1 21 1'
_atom_sites_solution_hydrogens geom
_atom_sites_solution_primary direct
_atom_sites_solution_secondary difmap
_audit_creation_method SHELXL-97
_cell_angle_alpha 90.00
_cell_angle_beta 90.728(2)
_cell_angle_gamma 90.00
_cell_formula_units_Z 2
_cell_length_a 14.3313(2)
_cell_length_b 13.8416(2)
_cell_length_c 15.6365(3)
_cell_measurement_reflns_used 10800
_cell_measurement_temperature 293(2)
_cell_measurement_theta_max 29.8785
_cell_measurement_theta_min 2.8348
_cell_volume 3101.53(9)
_computing_structure_refinement 'SHELXL-97 (Sheldrick, 1997)'
_computing_structure_solution 'SHELXS-97 (Sheldrick, 1990)'
_diffrn_ambient_temperature 293(2)
_diffrn_detector_area_resol_mean 16.0855
_diffrn_measured_fraction_theta_full 0.997
_diffrn_measured_fraction_theta_max 0.997
_diffrn_measurement_device_type 'Xcalibur, Sapphire3, Gemini ultra'
_diffrn_radiation_monochromator graphite
_diffrn_radiation_source 'Enhance (Mo) X-ray Source'
_diffrn_radiation_type MoK\a
_diffrn_radiation_wavelength 0.71073
_diffrn_reflns_av_R_equivalents 0.0333
_diffrn_reflns_av_sigmaI/netI 0.0662
_diffrn_reflns_limit_h_max 17
_diffrn_reflns_limit_h_min -17
_diffrn_reflns_limit_k_max 17
_diffrn_reflns_limit_k_min -17
_diffrn_reflns_limit_l_max 19
_diffrn_reflns_limit_l_min -19
_diffrn_reflns_number 19526
_diffrn_reflns_theta_full 26.00
_diffrn_reflns_theta_max 26.00
_diffrn_reflns_theta_min 2.84
_exptl_absorpt_coefficient_mu 1.338
_exptl_absorpt_correction_T_max 0.7758
_exptl_absorpt_correction_T_min 0.6897
_exptl_absorpt_correction_type multi-scan
_exptl_absorpt_process_details
;
CrysAlisPro, Oxford Diffraction Ltd.,
Version 1.171.33.42 (release 29-05-2009 CrysAlis171 .NET)
(compiled May 29 2009,17:40:42)
Empirical absorption correction using spherical harmonics,
 implemented in SCALE3 ABSPACK scaling algorithm.
;
_exptl_crystal_colour Colorless
_exptl_crystal_density_diffrn 1.446
_exptl_crystal_density_method 'not measured'
_exptl_crystal_description Block
_exptl_crystal_F_000 1392
_exptl_crystal_size_max 0.30
_exptl_crystal_size_mid 0.30
_exptl_crystal_size_min 0.20
_refine_diff_density_max 1.220
_refine_diff_density_min -1.739
_refine_diff_density_rms 0.114
_refine_ls_abs_structure_details 'Flack H D (1983), Acta Cryst. A39, 876-881'
_refine_ls_abs_structure_Flack 0.081(10)
_refine_ls_extinction_method none
_refine_ls_goodness_of_fit_ref 1.035
_refine_ls_hydrogen_treatment constr
_refine_ls_matrix_type full
_refine_ls_number_parameters 727
_refine_ls_number_reflns 11896
_refine_ls_number_restraints 1
_refine_ls_restrained_S_all 1.035
_refine_ls_R_factor_all 0.0545
_refine_ls_R_factor_gt 0.0469
_refine_ls_shift/su_max 0.003
_refine_ls_shift/su_mean 0.000
_refine_ls_structure_factor_coef Fsqd
_refine_ls_weighting_details 'calc w=1/[\s^2^(Fo^2^)+(0.0685P)^2^+3.6935P] where P=(Fo^2^+2Fc^2^)/3'
_refine_ls_weighting_scheme calc
_refine_ls_wR_factor_gt 0.1173
_refine_ls_wR_factor_ref 0.1231
_reflns_number_gt 10559
_reflns_number_total 11896
_reflns_threshold_expression >2sigma(I)
_cod_data_source_file ic5b00271_si_002.cif
_cod_data_source_block tb
_cod_depositor_comments
;
The following automatic conversions were performed:

'_symmetry_cell_setting' value 'Monoclinic' changed to 'monoclinic'
according to
/usr/data/users/saulius/crontab/automatic-downloads/rss-feeds/ACS/lib/dictionaries/cif_core.dic
dictionary named 'cif_core.dic' version 2.4.2 from 2011-04-26.

'_refine_ls_hydrogen_treatment' value 'Constr' changed to 'constr'
according to
/usr/data/users/saulius/crontab/automatic-downloads/rss-feeds/ACS/lib/dictionaries/cif_core.dic
dictionary named 'cif_core.dic' version 2.4.2 from 2011-04-26.

Automatic conversion script
Id: cif_fix_values 3271 2015-04-21 07:52:19Z andrius 

 Adding full bibliography for 4342950--4342956.cif.
;
_cod_original_sg_symbol_H-M P2(1)
_cod_database_code 4342951

loop_
_symmetry_equiv_pos_as_xyz
'x, y, z'
'-x, y+1/2, -z'

loop_
_atom_site_label
_atom_site_type_symbol
_atom_site_fract_x
_atom_site_fract_y
_atom_site_fract_z
_atom_site_U_iso_or_equiv
_atom_site_adp_type
_atom_site_occupancy
_atom_site_symmetry_multiplicity
_atom_site_calc_flag
_atom_site_refinement_flags
Tb1 Tb -0.818499(19) -0.00839(3) 2.009261(16) 0.01658(8) Uani 1 1 d .
Cl1 Cl -0.67343(18) -0.1268(2) 0.49835(15) 0.0321(6) Uani 1 1 d .
Cl2 Cl -0.30157(11) -0.05288(12) -0.09844(10) 0.0209(3) Uani 1 1 d .
Cl3 Cl -0.99707(18) -0.2599(2) 0.48688(11) 0.0256(4) Uani 1 1 d .
N1 N -0.4832(4) -0.5726(5) 1.7129(4) 0.0333(15) Uani 1 1 d .
N2 N -0.8724(4) -0.7020(4) 1.7573(4) 0.0265(14) Uani 1 1 d .
N3 N -0.8000(4) -0.2573(4) 1.6833(3) 0.0228(13) Uani 1 1 d .
N4 N -0.4444(4) -0.4919(5) 2.2927(3) 0.0245(16) Uani 1 1 d .
N5 N -0.8046(4) -0.7551(4) 2.3358(3) 0.0173(12) Uani 1 1 d .
N6 N -0.8239(5) -0.2976(4) 2.2785(4) 0.0189(13) Uani 1 1 d .
O1 O -0.3182(4) -0.5673(5) 1.9274(4) 0.0448(15) Uani 1 1 d .
O2 O -0.8547(4) -0.8443(4) 1.9849(3) 0.0346(13) Uani 1 1 d .
O3 O -0.8541(4) -0.0749(3) 1.8807(3) 0.0245(11) Uani 1 1 d .
O4 O -0.3025(4) -0.4512(5) 2.0717(4) 0.0441(15) Uani 1 1 d .
O5 O -0.8410(4) -0.9486(3) 2.1415(3) 0.0243(11) Uani 1 1 d .
O6 O -0.8580(4) -0.1698(4) 2.0447(3) 0.0352(13) Uani 1 1 d .
C1 C -0.5803(6) -0.3780(7) 1.6127(5) 0.041(2) Uani 1 1 d .
H1A H -0.6065 -0.3147 1.6058 0.061 Uiso 1 1 calc R
H1B H -0.5456 -0.3946 1.5627 0.061 Uiso 1 1 calc R
H1C H -0.5394 -0.3787 1.6619 0.061 Uiso 1 1 calc R
C2 C -0.6875(9) -0.7244(6) 1.6626(6) 0.056(3) Uani 1 1 d .
H2A H -0.7444 -0.7593 1.6718 0.085 Uiso 1 1 calc R
H2B H -0.6469 -0.7321 1.7114 0.085 Uiso 1 1 calc R
H2C H -0.6575 -0.7491 1.6127 0.085 Uiso 1 1 calc R
C3 C -0.9220(6) -0.4512(7) 1.6515(5) 0.042(2) Uani 1 1 d .
H3A H -0.9248 -0.3826 1.6424 0.063 Uiso 1 1 calc R
H3B H -0.9448 -0.4661 1.7074 0.063 Uiso 1 1 calc R
H3C H -0.9599 -0.4832 1.6091 0.063 Uiso 1 1 calc R
C4 C -0.6582(6) -0.4510(6) 1.6251(5) 0.0199(18) Uani 1 1 d .
C5 C -0.6368(6) -0.5496(7) 1.6370(5) 0.0246(19) Uani 1 1 d .
C6 C -0.7102(7) -0.6142(5) 1.6495(4) 0.0271(18) Uani 1 1 d .
C7 C -0.8006(5) -0.5828(5) 1.6559(4) 0.0198(12) Uani 1 1 d .
C8 C -0.8227(5) -0.4849(5) 1.6444(4) 0.0198(12) Uani 1 1 d .
C9 C -0.7515(5) -0.4209(5) 1.6271(4) 0.0183(15) Uani 1 1 d .
C10 C -0.5371(6) -0.5832(8) 1.6305(5) 0.043(2) Uani 1 1 d .
H10A H -0.5366 -0.6505 1.6134 0.052 Uiso 1 1 calc R
H10B H -0.5064 -0.5462 1.5864 0.052 Uiso 1 1 calc R
C11 C -0.5220(6) -0.5748(7) 1.7894(5) 0.040(2) Uani 1 1 d .
H11A H -0.5866 -0.5780 1.7928 0.048 Uiso 1 1 calc R
C12 C -0.4700(6) -0.5725(8) 1.8638(5) 0.042(2) Uani 1 1 d .
H12A H -0.5000 -0.5741 1.9162 0.050 Uiso 1 1 calc R
C13 C -0.3685(6) -0.5675(6) 1.8618(6) 0.0365(19) Uani 1 1 d .
C14 C -0.3334(6) -0.5638(6) 1.7787(5) 0.0358(19) Uani 1 1 d .
H14A H -0.2691 -0.5596 1.7717 0.043 Uiso 1 1 calc R
C15 C -0.3885(6) -0.5662(6) 1.7085(5) 0.0349(18) Uani 1 1 d .
H15A H -0.3610 -0.5633 1.6550 0.042 Uiso 1 1 calc R
C16 C -0.8799(7) -0.6531(8) 1.6738(6) 0.054(3) Uani 1 1 d .
H16A H -0.9385 -0.6182 1.6711 0.065 Uiso 1 1 calc R
H16B H -0.8815 -0.7017 1.6291 0.065 Uiso 1 1 calc R
C17 C -0.8348(6) -0.6578(6) 1.8273(5) 0.037(2) Uani 1 1 d .
H17A H -0.8124 -0.5950 1.8226 0.045 Uiso 1 1 calc R
C18 C -0.8294(6) -0.7029(5) 1.9029(5) 0.0300(18) Uani 1 1 d .
H18A H -0.8036 -0.6709 1.9498 0.036 Uiso 1 1 calc R
C19 C -0.8622(6) -0.7984(5) 1.9126(5) 0.0271(16) Uani 1 1 d .
C20 C -0.9033(6) -0.8394(5) 1.8397(5) 0.0311(18) Uani 1 1 d .
H20A H -0.9289 -0.9010 1.8435 0.037 Uiso 1 1 calc R
C21 C -0.9069(5) -0.7930(5) 1.7646(4) 0.0234(15) Uani 1 1 d .
H21A H -0.9334 -0.8233 1.7171 0.028 Uiso 1 1 calc R
C22 C -0.7747(6) -0.3171(5) 1.6068(4) 0.0256(16) Uani 1 1 d .
H22A H -0.7215 -0.2877 1.5793 0.031 Uiso 1 1 calc R
H22B H -0.8265 -0.3159 1.5663 0.031 Uiso 1 1 calc R
C23 C -0.7514(6) -0.2655(5) 1.7584(4) 0.0265(16) Uani 1 1 d .
H23A H -0.7053 -0.3125 1.7636 0.032 Uiso 1 1 calc R
C24 C -0.7684(6) -0.2073(5) 1.8253(4) 0.0283(17) Uani 1 1 d .
H24A H -0.7341 -0.2153 1.8757 0.034 Uiso 1 1 calc R
C25 C -0.8371(5) -0.1345(5) 1.8208(4) 0.0185(14) Uani 1 1 d .
C26 C -0.8872(6) -0.1316(6) 1.7417(5) 0.0342(19) Uani 1 1 d .
H26A H -0.9353 -0.0871 1.7348 0.041 Uiso 1 1 calc R
C27 C -0.8673(6) -0.1907(5) 1.6772(5) 0.0327(19) Uani 1 1 d .
H27A H -0.9013 -0.1855 1.6264 0.039 Uiso 1 1 calc R
C28 C -0.5981(6) -0.3263(6) 2.3491(5) 0.0335(19) Uani 1 1 d .
H28A H -0.6427 -0.2746 2.3460 0.050 Uiso 1 1 calc R
H28B H -0.5652 -0.3302 2.2961 0.050 Uiso 1 1 calc R
H28C H -0.5545 -0.3142 2.3950 0.050 Uiso 1 1 calc R
C29 C -0.5831(6) -0.6877(6) 2.3907(5) 0.034(2) Uani 1 1 d .
H29A H -0.5181 -0.6724 2.3850 0.051 Uiso 1 1 calc R
H29B H -0.6019 -0.7311 2.3458 0.051 Uiso 1 1 calc R
H29C H -0.5931 -0.7178 2.4451 0.051 Uiso 1 1 calc R
C30 C -0.8959(5) -0.5179(8) 2.3815(5) 0.0318(17) Uani 1 1 d .
H30A H -0.9159 -0.5833 2.3903 0.048 Uiso 1 1 calc R
H30B H -0.9199 -0.4949 2.3275 0.048 Uiso 1 1 calc R
H30C H -0.9190 -0.4778 2.4267 0.048 Uiso 1 1 calc R
C31 C -0.6485(7) -0.4208(7) 2.3651(6) 0.028(2) Uani 1 1 d .
C32 C -0.5964(4) -0.5063(9) 2.3740(3) 0.0219(12) Uani 1 1 d .
C33 C -0.6408(6) -0.5950(6) 2.3846(5) 0.0201(18) Uani 1 1 d .
C34 C -0.7387(6) -0.5983(6) 2.3908(5) 0.0185(11) Uani 1 1 d .
C35 C -0.7914(4) -0.5141(8) 2.3814(3) 0.0198(12) Uani 1 1 d .
C36 C -0.7445(6) -0.4254(5) 2.3689(4) 0.0174(16) Uani 1 1 d .
C37 C -0.4915(4) -0.5009(10) 2.3777(4) 0.0321(17) Uani 1 1 d .
H37A H -0.4737 -0.4459 2.4127 0.039 Uiso 1 1 calc R
H37B H -0.4681 -0.5585 2.4060 0.039 Uiso 1 1 calc R
C38 C -0.3527(5) -0.4740(6) 2.2939(5) 0.0330(18) Uani 1 1 d .
H38A H -0.3223 -0.4696 2.3466 0.040 Uiso 1 1 calc R
C39 C -0.3025(5) -0.4621(6) 2.2230(5) 0.0316(18) Uani 1 1 d .
H39A H -0.2388 -0.4502 2.2270 0.038 Uiso 1 1 calc R
C40 C -0.3477(6) -0.4678(6) 2.1411(5) 0.0367(19) Uani 1 1 d .
C41 C -0.4423(5) -0.4874(7) 2.1424(5) 0.041(3) Uani 1 1 d .
H41A H -0.4746 -0.4930 2.0907 0.049 Uiso 1 1 calc R
C42 C -0.4904(5) -0.4990(9) 2.2174(4) 0.038(2) Uani 1 1 d .
H42A H -0.5542 -0.5116 2.2160 0.046 Uiso 1 1 calc R
C43 C -0.7858(5) -0.6919(5) 2.4129(4) 0.0185(11) Uani 1 1 d .
H43A H -0.8444 -0.6780 2.4406 0.022 Uiso 1 1 calc R
H43B H -0.7467 -0.7271 2.4533 0.022 Uiso 1 1 calc R
C44 C -0.7861(6) -0.7302(5) 2.2540(4) 0.0223(16) Uani 1 1 d .
H44A H -0.7632 -0.6686 2.2432 0.027 Uiso 1 1 calc R
C45 C -0.7995(5) -0.7916(5) 2.1873(4) 0.0228(15) Uani 1 1 d .
H45A H -0.7863 -0.7716 2.1320 0.027 Uiso 1 1 calc R
C46 C -0.8335(5) -0.8860(5) 2.2018(4) 0.0175(13) Uani 1 1 d .
C47 C -0.8539(5) -0.9104(5) 2.2889(4) 0.0190(14) Uani 1 1 d .
H47A H -0.8774 -0.9712 2.3020 0.023 Uiso 1 1 calc R
C48 C -0.8387(5) -0.8445(5) 2.3522(4) 0.0214(14) Uani 1 1 d .
H48A H -0.8522 -0.8612 2.4083 0.026 Uiso 1 1 calc R
C49 C -0.8004(5) -0.3312(5) 2.3666(4) 0.0233(16) Uani 1 1 d .
H49A H -0.8578 -0.3404 2.3978 0.028 Uiso 1 1 calc R
H49B H -0.7647 -0.2813 2.3957 0.028 Uiso 1 1 calc R
C50 C -0.8708(5) -0.2129(5) 2.2709(5) 0.0272(16) Uani 1 1 d .
H50A H -0.8933 -0.1835 2.3200 0.033 Uiso 1 1 calc R
C51 C -0.8858(6) -0.1694(5) 2.1940(5) 0.0258(16) Uani 1 1 d .
H51A H -0.9177 -0.1110 2.1915 0.031 Uiso 1 1 calc R
C52 C -0.8532(6) -0.2127(5) 2.1164(5) 0.0271(16) Uani 1 1 d .
C53 C -0.8124(6) -0.3054(5) 2.1266(5) 0.0308(18) Uani 1 1 d .
H53A H -0.7945 -0.3399 2.0785 0.037 Uiso 1 1 calc R
C54 C -0.7988(6) -0.3450(5) 2.2061(4) 0.0298(18) Uani 1 1 d .
H54A H -0.7716 -0.4059 2.2107 0.036 Uiso 1 1 calc R
C55 C -1.4783(8) -0.8156(7) 0.0804(9) 0.067(3) Uani 1 1 d .
C57 C -1.4416(13) -0.7882(12) -0.0023(9) 0.113(6) Uani 1 1 d .
H57A H -1.3760 -0.8022 -0.0036 0.169 Uiso 1 1 calc R
H57B H -1.4512 -0.7203 -0.0113 0.169 Uiso 1 1 calc R
H57C H -1.4732 -0.8239 -0.0465 0.169 Uiso 1 1 calc R
C56 C -1.5750(10) -0.7989(11) 0.1023(14) 0.127(7) Uani 1 1 d .
H56A H -1.5848 -0.8179 0.1606 0.190 Uiso 1 1 calc R
H56B H -1.6148 -0.8363 0.0652 0.190 Uiso 1 1 calc R
H56C H -1.5894 -0.7316 0.0957 0.190 Uiso 1 1 calc R
O7 O -1.4230(5) -0.8506(5) 0.1339(5) 0.061(2) Uani 1 1 d .
O1W O -0.9837(3) -0.0042(7) 2.0077(3) 0.0392(12) Uani 1 1 d .
O2W O -1.9955(4) -0.2493(4) -0.0793(3) 0.0327(12) Uani 1 1 d .
O3W O -1.0808(4) -0.0663(4) 0.8665(4) 0.0410(14) Uani 1 1 d .
O4W O -1.0899(4) 0.0763(4) 2.1309(4) 0.0412(14) Uani 1 1 d .
O5W O -0.6795(5) 0.1045(6) 0.4982(4) 0.037(2) Uani 1 1 d .
O7W O -1.2763(5) 0.0292(4) 2.0912(4) 0.0519(17) Uani 1 1 d .
O8W O -1.8612(5) 0.0855(4) -0.4235(4) 0.0476(16) Uani 1 1 d .
O6W O -1.8826(4) -0.0697(4) -0.5384(4) 0.0436(15) Uani 1 1 d .

loop_
_atom_site_aniso_label
_atom_site_aniso_U_11
_atom_site_aniso_U_22
_atom_site_aniso_U_33
_atom_site_aniso_U_23
_atom_site_aniso_U_13
_atom_site_aniso_U_12
Tb1 0.01968(14) 0.01707(13) 0.01301(12) -0.00147(18) 0.00041(9) 0.0011(2)
Cl1 0.0394(15) 0.0248(14) 0.0324(13) -0.0021(9) 0.0047(11) -0.0072(10)
Cl2 0.0199(8) 0.0183(7) 0.0242(8) -0.0022(6) -0.0079(6) 0.0016(6)
Cl3 0.0249(8) 0.0397(8) 0.0121(10) 0.0019(9) 0.0001(8) 0.0064(7)
N1 0.026(4) 0.047(4) 0.027(3) -0.002(3) -0.004(3) 0.013(3)
N2 0.031(4) 0.024(3) 0.024(3) 0.008(3) -0.005(3) -0.012(3)
N3 0.034(4) 0.022(3) 0.012(3) -0.003(2) -0.003(2) 0.006(3)
N4 0.017(3) 0.033(5) 0.024(3) -0.009(3) 0.002(2) -0.002(3)
N5 0.027(3) 0.013(3) 0.011(3) -0.004(2) -0.001(2) -0.004(2)
N6 0.031(4) 0.013(3) 0.013(3) 0.001(2) 0.003(3) 0.008(3)
O1 0.044(4) 0.058(4) 0.032(3) 0.004(3) -0.013(3) -0.019(3)
O2 0.062(4) 0.021(3) 0.021(3) 0.011(2) 0.009(3) 0.007(3)
O3 0.038(3) 0.025(2) 0.011(2) -0.0078(19) -0.002(2) 0.000(2)
O4 0.038(3) 0.060(4) 0.035(3) 0.005(3) 0.017(3) 0.010(3)
O5 0.042(3) 0.020(2) 0.011(2) -0.0066(18) 0.000(2) 0.004(2)
O6 0.061(4) 0.023(3) 0.022(3) 0.003(2) -0.005(3) -0.003(3)
C1 0.033(5) 0.062(6) 0.028(4) 0.002(4) 0.000(4) -0.019(4)
C2 0.095(9) 0.025(4) 0.050(6) -0.010(4) -0.004(6) 0.007(5)
C3 0.025(4) 0.074(6) 0.026(4) 0.004(4) 0.001(3) -0.003(4)
C4 0.017(4) 0.027(4) 0.016(4) 0.000(3) -0.005(3) -0.008(3)
C5 0.028(5) 0.038(4) 0.007(3) -0.009(3) -0.004(3) 0.008(4)
C6 0.052(6) 0.018(4) 0.011(3) -0.006(3) -0.006(3) -0.003(4)
C7 0.024(3) 0.027(3) 0.0080(19) 0.0018(16) -0.0039(18) -0.0071(19)
C8 0.024(3) 0.027(3) 0.0080(19) 0.0018(16) -0.0039(18) -0.0071(19)
C9 0.025(4) 0.020(4) 0.009(3) -0.002(3) -0.006(3) -0.001(3)
C10 0.045(5) 0.072(6) 0.013(4) -0.012(4) -0.014(3) 0.028(5)
C11 0.029(4) 0.059(6) 0.032(4) -0.010(4) -0.007(3) 0.008(4)
C12 0.028(4) 0.077(6) 0.019(4) -0.008(4) 0.000(3) 0.004(4)
C13 0.026(4) 0.029(4) 0.055(5) 0.007(4) -0.013(4) 0.002(3)
C14 0.028(4) 0.040(5) 0.039(5) -0.003(4) -0.005(4) -0.004(4)
C15 0.038(5) 0.040(5) 0.026(4) -0.005(4) 0.001(3) 0.006(4)
C16 0.054(6) 0.070(7) 0.037(5) 0.029(5) -0.022(4) -0.040(5)
C17 0.050(5) 0.028(4) 0.034(4) 0.000(3) -0.004(4) -0.017(4)
C18 0.051(5) 0.018(3) 0.021(4) 0.003(3) -0.001(3) -0.006(3)
C19 0.038(5) 0.020(3) 0.023(4) 0.004(3) 0.012(3) 0.005(3)
C20 0.043(5) 0.018(4) 0.033(4) 0.002(3) 0.009(4) 0.000(3)
C21 0.024(4) 0.026(4) 0.021(3) 0.002(3) 0.003(3) -0.001(3)
C22 0.047(5) 0.017(3) 0.013(3) 0.000(3) 0.000(3) 0.009(3)
C23 0.039(5) 0.022(4) 0.018(3) -0.001(3) -0.011(3) 0.009(3)
C24 0.041(5) 0.030(4) 0.014(3) 0.006(3) -0.003(3) 0.002(3)
C25 0.030(4) 0.015(3) 0.010(3) -0.004(2) 0.000(3) -0.004(3)
C26 0.045(5) 0.032(4) 0.025(4) -0.008(3) -0.009(4) 0.020(4)
C27 0.047(5) 0.028(4) 0.023(4) -0.006(3) -0.022(3) 0.017(4)
C28 0.043(5) 0.029(4) 0.029(4) -0.002(4) 0.005(4) -0.013(4)
C29 0.042(5) 0.036(5) 0.024(4) 0.002(4) -0.015(4) 0.014(4)
C30 0.025(3) 0.031(4) 0.039(4) 0.001(4) 0.002(3) -0.005(4)
C31 0.036(5) 0.023(4) 0.025(4) -0.012(3) 0.006(4) -0.011(4)
C32 0.018(3) 0.036(3) 0.012(2) 0.006(5) 0.002(2) 0.002(5)
C33 0.025(4) 0.025(4) 0.010(3) -0.002(3) 0.002(3) 0.001(3)
C34 0.030(3) 0.019(3) 0.007(2) -0.0051(19) 0.000(2) 0.001(2)
C35 0.026(3) 0.019(3) 0.015(2) -0.008(4) 0.000(2) -0.002(5)
C36 0.023(4) 0.017(3) 0.013(4) -0.002(3) 0.004(3) 0.006(3)
C37 0.022(3) 0.050(5) 0.024(3) 0.007(5) 0.004(2) -0.001(5)
C38 0.027(4) 0.043(5) 0.029(4) -0.008(3) 0.005(3) -0.008(3)
C39 0.023(4) 0.034(4) 0.037(4) -0.009(3) 0.008(3) -0.009(3)
C40 0.044(5) 0.038(4) 0.028(4) -0.002(3) 0.017(4) 0.003(4)
C41 0.029(4) 0.063(8) 0.031(4) -0.009(4) -0.002(3) 0.009(4)
C42 0.022(3) 0.059(6) 0.033(3) -0.005(5) -0.001(3) -0.019(5)
C43 0.030(3) 0.019(3) 0.007(2) -0.0051(19) 0.000(2) 0.001(2)
C44 0.032(5) 0.022(4) 0.013(3) 0.001(3) -0.001(3) -0.009(3)
C45 0.033(4) 0.022(3) 0.014(3) 0.002(3) 0.004(3) 0.002(3)
C46 0.015(3) 0.020(3) 0.018(3) 0.001(3) 0.000(3) -0.001(3)
C47 0.026(4) 0.017(3) 0.014(3) -0.003(2) 0.006(3) -0.007(3)
C48 0.024(4) 0.022(3) 0.018(3) 0.005(3) 0.004(3) -0.007(3)
C49 0.035(4) 0.020(4) 0.014(3) -0.002(3) 0.002(3) 0.005(3)
C50 0.032(4) 0.019(3) 0.030(4) -0.003(3) 0.000(3) 0.002(3)
C51 0.029(4) 0.017(3) 0.031(4) 0.005(3) -0.001(3) 0.002(3)
C52 0.035(4) 0.018(3) 0.028(4) 0.005(3) -0.010(3) -0.008(3)
C53 0.048(5) 0.023(4) 0.021(4) -0.001(3) 0.002(3) 0.007(4)
C54 0.053(5) 0.021(4) 0.015(3) 0.004(3) -0.002(3) 0.007(3)
C55 0.045(6) 0.035(5) 0.120(11) 0.013(6) -0.026(7) -0.003(5)
C57 0.142(16) 0.114(13) 0.082(10) 0.036(10) 0.003(10) -0.002(11)
C56 0.063(9) 0.072(9) 0.25(2) 0.004(12) 0.025(12) 0.022(8)
O7 0.051(4) 0.061(4) 0.072(5) -0.020(4) -0.006(4) 0.008(4)
O1W 0.023(2) 0.050(3) 0.045(3) -0.019(4) 0.001(2) -0.008(4)
O2W 0.035(3) 0.035(3) 0.029(3) -0.002(2) 0.000(2) -0.003(2)
O3W 0.042(4) 0.041(3) 0.039(3) -0.004(3) -0.005(3) 0.004(3)
O4W 0.050(4) 0.041(3) 0.033(3) -0.008(3) 0.007(3) 0.006(3)
O5W 0.053(5) 0.025(4) 0.032(4) 0.005(3) -0.022(4) -0.016(3)
O7W 0.047(4) 0.049(4) 0.059(4) -0.011(3) -0.012(3) 0.004(3)
O8W 0.059(4) 0.046(4) 0.037(3) 0.000(3) 0.000(3) 0.005(3)
O6W 0.053(4) 0.035(3) 0.042(3) 0.004(3) -0.007(3) -0.002(3)

loop_
_atom_type_symbol
_atom_type_description
_atom_type_scat_dispersion_real
_atom_type_scat_dispersion_imag
_atom_type_scat_source
C C 0.0033 0.0016 'International Tables Vol C Tables 4.2.6.8 and 6.1.1.4'
H H 0.0000 0.0000 'International Tables Vol C Tables 4.2.6.8 and 6.1.1.4'
N N 0.0061 0.0033 'International Tables Vol C Tables 4.2.6.8 and 6.1.1.4'
O O 0.0106 0.0060 'International Tables Vol C Tables 4.2.6.8 and 6.1.1.4'
Cl Cl 0.1484 0.1585 'International Tables Vol C Tables 4.2.6.8 and 6.1.1.4'
Tb Tb -0.1723 4.1537 'International Tables Vol C Tables 4.2.6.8 and 6.1.1.4'

loop_
_geom_angle_atom_site_label_1
_geom_angle_atom_site_label_2
_geom_angle_atom_site_label_3
_geom_angle
_geom_angle_site_symmetry_1
_geom_angle_site_symmetry_3
O5 Tb1 O3 158.56(19) 1_565 .
O5 Tb1 O4 119.7(2) 1_565 2_459
O3 Tb1 O4 79.3(2) . 2_459
O5 Tb1 O1 82.41(19) 1_565 2_459
O3 Tb1 O1 114.4(2) . 2_459
O4 Tb1 O1 73.7(2) 2_459 2_459
O5 Tb1 O2 76.20(18) 1_565 1_565
O3 Tb1 O2 101.63(18) . 1_565
O4 Tb1 O2 75.3(2) 2_459 1_565
O1 Tb1 O2 126.0(2) 2_459 1_565
O5 Tb1 O1W 81.12(18) 1_565 .
O3 Tb1 O1W 77.71(19) . .
O4 Tb1 O1W 138.3(2) 2_459 .
O1 Tb1 O1W 147.9(2) 2_459 .
O2 Tb1 O1W 75.9(3) 1_565 .
O5 Tb1 O6 95.42(18) 1_565 .
O3 Tb1 O6 76.83(18) . .
O4 Tb1 O6 129.5(2) 2_459 .
O1 Tb1 O6 76.9(2) 2_459 .
O2 Tb1 O6 153.1(2) 1_565 .
O1W Tb1 O6 77.5(3) . .
C11 N1 C15 118.5(7) . .
C11 N1 C10 123.7(7) . .
C15 N1 C10 117.7(7) . .
C21 N2 C17 119.4(6) . .
C21 N2 C16 118.5(6) . .
C17 N2 C16 122.0(6) . .
C27 N3 C23 118.6(6) . .
C27 N3 C22 120.3(6) . .
C23 N3 C22 121.0(6) . .
C38 N4 C42 119.7(6) . .
C38 N4 C37 117.1(6) . .
C42 N4 C37 123.1(6) . .
C44 N5 C48 119.2(6) . .
C44 N5 C43 124.8(6) . .
C48 N5 C43 116.0(5) . .
C50 N6 C54 118.7(6) . .
C50 N6 C49 117.2(6) . .
C54 N6 C49 124.0(6) . .
C13 O1 Tb1 145.5(6) . 2_449
C19 O2 Tb1 128.8(5) . 1_545
C25 O3 Tb1 150.9(5) . .
C40 O4 Tb1 142.2(5) . 2_449
C46 O5 Tb1 155.4(4) . 1_545
C52 O6 Tb1 129.4(5) . .
C4 C1 H1A 109.5 . .
C4 C1 H1B 109.5 . .
H1A C1 H1B 109.5 . .
C4 C1 H1C 109.5 . .
H1A C1 H1C 109.5 . .
H1B C1 H1C 109.5 . .
C6 C2 H2A 109.5 . .
C6 C2 H2B 109.5 . .
H2A C2 H2B 109.5 . .
C6 C2 H2C 109.5 . .
H2A C2 H2C 109.5 . .
H2B C2 H2C 109.5 . .
C8 C3 H3A 109.5 . .
C8 C3 H3B 109.5 . .
H3A C3 H3B 109.5 . .
C8 C3 H3C 109.5 . .
H3A C3 H3C 109.5 . .
H3B C3 H3C 109.5 . .
C9 C4 C5 119.4(8) . .
C9 C4 C1 120.5(8) . .
C5 C4 C1 120.1(8) . .
C6 C5 C4 118.4(9) . .
C6 C5 C10 121.9(9) . .
C4 C5 C10 119.6(9) . .
C7 C6 C5 121.5(7) . .
C7 C6 C2 119.4(8) . .
C5 C6 C2 119.0(9) . .
C6 C7 C8 120.5(7) . .
C6 C7 C16 121.2(8) . .
C8 C7 C16 118.2(8) . .
C9 C8 C7 118.6(7) . .
C9 C8 C3 121.2(7) . .
C7 C8 C3 120.2(7) . .
C8 C9 C4 121.4(7) . .
C8 C9 C22 119.4(7) . .
C4 C9 C22 119.2(7) . .
N1 C10 C5 113.0(6) . .
N1 C10 H10A 109.0 . .
C5 C10 H10A 109.0 . .
N1 C10 H10B 109.0 . .
C5 C10 H10B 109.0 . .
H10A C10 H10B 107.8 . .
N1 C11 C12 122.3(8) . .
N1 C11 H11A 118.8 . .
C12 C11 H11A 118.8 . .
C11 C12 C13 120.9(8) . .
C11 C12 H12A 119.6 . .
C13 C12 H12A 119.6 . .
O1 C13 C14 123.5(8) . .
O1 C13 C12 123.4(8) . .
C14 C13 C12 113.1(7) . .
C15 C14 C13 122.8(8) . .
C15 C14 H14A 118.6 . .
C13 C14 H14A 118.6 . .
C14 C15 N1 122.4(8) . .
C14 C15 H15A 118.8 . .
N1 C15 H15A 118.8 . .
N2 C16 C7 114.1(6) . .
N2 C16 H16A 108.7 . .
C7 C16 H16A 108.7 . .
N2 C16 H16B 108.7 . .
C7 C16 H16B 108.7 . .
H16A C16 H16B 107.6 . .
C18 C17 N2 121.2(7) . .
C18 C17 H17A 119.4 . .
N2 C17 H17A 119.4 . .
C17 C18 C19 121.1(7) . .
C17 C18 H18A 119.5 . .
C19 C18 H18A 119.5 . .
O2 C19 C20 122.7(7) . .
O2 C19 C18 121.8(7) . .
C20 C19 C18 115.5(6) . .
C21 C20 C19 122.1(7) . .
C21 C20 H20A 118.9 . .
C19 C20 H20A 118.9 . .
C20 C21 N2 120.6(7) . .
C20 C21 H21A 119.7 . .
N2 C21 H21A 119.7 . .
N3 C22 C9 114.4(5) . .
N3 C22 H22A 108.7 . .
C9 C22 H22A 108.7 . .
N3 C22 H22B 108.7 . .
C9 C22 H22B 108.7 . .
H22A C22 H22B 107.6 . .
C24 C23 N3 121.7(7) . .
C24 C23 H23A 119.2 . .
N3 C23 H23A 119.2 . .
C23 C24 C25 121.5(6) . .
C23 C24 H24A 119.3 . .
C25 C24 H24A 119.3 . .
O3 C25 C24 124.5(6) . .
O3 C25 C26 121.5(6) . .
C24 C25 C26 114.0(6) . .
C27 C26 C25 122.0(7) . .
C27 C26 H26A 119.0 . .
C25 C26 H26A 119.0 . .
C26 C27 N3 122.1(7) . .
C26 C27 H27A 119.0 . .
N3 C27 H27A 119.0 . .
C31 C28 H28A 109.5 . .
C31 C28 H28B 109.5 . .
H28A C28 H28B 109.5 . .
C31 C28 H28C 109.5 . .
H28A C28 H28C 109.5 . .
H28B C28 H28C 109.5 . .
C33 C29 H29A 109.5 . .
C33 C29 H29B 109.5 . .
H29A C29 H29B 109.5 . .
C33 C29 H29C 109.5 . .
H29A C29 H29C 109.5 . .
H29B C29 H29C 109.5 . .
C35 C30 H30A 109.5 . .
C35 C30 H30B 109.5 . .
H30A C30 H30B 109.5 . .
C35 C30 H30C 109.5 . .
H30A C30 H30C 109.5 . .
H30B C30 H30C 109.5 . .
C36 C31 C32 119.1(8) . .
C36 C31 C28 121.6(9) . .
C32 C31 C28 119.3(9) . .
C33 C32 C31 120.7(5) . .
C33 C32 C37 119.8(10) . .
C31 C32 C37 119.4(10) . .
C32 C33 C34 119.6(8) . .
C32 C33 C29 119.9(8) . .
C34 C33 C29 120.4(8) . .
C35 C34 C33 120.2(8) . .
C35 C34 C43 120.0(8) . .
C33 C34 C43 119.7(7) . .
C34 C35 C36 118.8(5) . .
C34 C35 C30 120.7(9) . .
C36 C35 C30 120.5(9) . .
C31 C36 C35 121.5(7) . .
C31 C36 C49 118.8(7) . .
C35 C36 C49 119.6(7) . .
N4 C37 C32 115.4(5) . .
N4 C37 H37A 108.4 . .
C32 C37 H37A 108.4 . .
N4 C37 H37B 108.4 . .
C32 C37 H37B 108.4 . .
H37A C37 H37B 107.5 . .
N4 C38 C39 123.3(7) . .
N4 C38 H38A 118.3 . .
C39 C38 H38A 118.3 . .
C38 C39 C40 119.5(7) . .
C38 C39 H39A 120.2 . .
C40 C39 H39A 120.2 . .
O4 C40 C41 123.3(8) . .
O4 C40 C39 121.1(8) . .
C41 C40 C39 115.5(7) . .
C42 C41 C40 122.5(7) . .
C42 C41 H41A 118.7 . .
C40 C41 H41A 118.7 . .
N4 C42 C41 119.4(7) . .
N4 C42 H42A 120.3 . .
C41 C42 H42A 120.3 . .
C34 C43 N5 113.0(5) . .
C34 C43 H43A 109.0 . .
N5 C43 H43A 109.0 . .
C34 C43 H43B 109.0 . .
N5 C43 H43B 109.0 . .
H43A C43 H43B 107.8 . .
N5 C44 C45 122.6(7) . .
N5 C44 H44A 118.7 . .
C45 C44 H44A 118.7 . .
C44 C45 C46 120.1(6) . .
C44 C45 H45A 119.9 . .
C46 C45 H45A 119.9 . .
O5 C46 C45 122.2(6) . .
O5 C46 C47 121.3(6) . .
C45 C46 C47 116.4(6) . .
C48 C47 C46 119.9(6) . .
C48 C47 H47A 120.1 . .
C46 C47 H47A 120.1 . .
N5 C48 C47 121.9(6) . .
N5 C48 H48A 119.1 . .
C47 C48 H48A 119.1 . .
N6 C49 C36 113.6(6) . .
N6 C49 H49A 108.8 . .
C36 C49 H49A 108.8 . .
N6 C49 H49B 108.8 . .
C36 C49 H49B 108.8 . .
H49A C49 H49B 107.7 . .
N6 C50 C51 122.2(7) . .
N6 C50 H50A 118.9 . .
C51 C50 H50A 118.9 . .
C50 C51 C52 120.9(7) . .
C50 C51 H51A 119.6 . .
C52 C51 H51A 119.6 . .
O6 C52 C53 122.7(7) . .
O6 C52 C51 122.5(7) . .
C53 C52 C51 114.8(6) . .
C54 C53 C52 121.2(7) . .
C54 C53 H53A 119.4 . .
C52 C53 H53A 119.4 . .
N6 C54 C53 121.7(7) . .
N6 C54 H54A 119.2 . .
C53 C54 H54A 119.2 . .
O7 C55 C56 120.3(14) . .
O7 C55 C57 117.8(12) . .
C56 C55 C57 121.8(14) . .
C55 C57 H57A 109.5 . .
C55 C57 H57B 109.5 . .
H57A C57 H57B 109.5 . .
C55 C57 H57C 109.5 . .
H57A C57 H57C 109.5 . .
H57B C57 H57C 109.5 . .
C55 C56 H56A 109.5 . .
C55 C56 H56B 109.5 . .
H56A C56 H56B 109.5 . .
C55 C56 H56C 109.5 . .
H56A C56 H56C 109.5 . .
H56B C56 H56C 109.5 . .

loop_
_geom_bond_atom_site_label_1
_geom_bond_atom_site_label_2
_geom_bond_distance
_geom_bond_site_symmetry_2
Tb1 O5 2.254(4) 1_565
Tb1 O3 2.264(4) .
Tb1 O4 2.301(6) 2_459
Tb1 O1 2.332(5) 2_459
Tb1 O2 2.359(5) 1_565
Tb1 O1W 2.367(4) .
Tb1 O6 2.373(5) .
N1 C11 1.326(10) .
N1 C15 1.362(10) .
N1 C10 1.501(9) .
N2 C21 1.359(9) .
N2 C17 1.359(10) .
N2 C16 1.474(10) .
N3 C27 1.336(9) .
N3 C23 1.363(8) .
N3 C22 1.502(8) .
N4 C38 1.336(9) .
N4 C42 1.347(8) .
N4 C37 1.502(8) .
N5 C44 1.353(8) .
N5 C48 1.356(8) .
N5 C43 1.511(8) .
N6 C50 1.356(9) .
N6 C54 1.361(9) .
N6 C49 1.489(9) .
O1 C13 1.246(9) .
O1 Tb1 2.332(5) 2_449
O2 C19 1.300(8) .
O2 Tb1 2.359(5) 1_545
O3 C25 1.273(8) .
O4 C40 1.291(9) .
O4 Tb1 2.301(5) 2_449
O5 C46 1.285(8) .
O5 Tb1 2.254(4) 1_545
O6 C52 1.269(9) .
C1 C4 1.520(11) .
C1 H1A 0.9600 .
C1 H1B 0.9600 .
C1 H1C 0.9600 .
C2 C6 1.573(11) .
C2 H2A 0.9600 .
C2 H2B 0.9600 .
C2 H2C 0.9600 .
C3 C8 1.504(11) .
C3 H3A 0.9600 .
C3 H3B 0.9600 .
C3 H3C 0.9600 .
C4 C9 1.401(11) .
C4 C5 1.411(10) .
C5 C6 1.395(12) .
C5 C10 1.506(12) .
C6 C7 1.372(12) .
C7 C8 1.403(11) .
C7 C16 1.525(11) .
C8 C9 1.381(10) .
C9 C22 1.507(9) .
C10 H10A 0.9700 .
C10 H10B 0.9700 .
C11 C12 1.374(11) .
C11 H11A 0.9300 .
C12 C13 1.457(11) .
C12 H12A 0.9300 .
C13 C14 1.401(12) .
C14 C15 1.345(11) .
C14 H14A 0.9300 .
C15 H15A 0.9300 .
C16 H16A 0.9700 .
C16 H16B 0.9700 .
C17 C18 1.339(11) .
C17 H17A 0.9300 .
C18 C19 1.411(10) .
C18 H18A 0.9300 .
C19 C20 1.396(11) .
C20 C21 1.339(10) .
C20 H20A 0.9300 .
C21 H21A 0.9300 .
C22 H22A 0.9700 .
C22 H22B 0.9700 .
C23 C24 1.344(10) .
C23 H23A 0.9300 .
C24 C25 1.411(10) .
C24 H24A 0.9300 .
C25 C26 1.423(10) .
C26 C27 1.332(10) .
C26 H26A 0.9300 .
C27 H27A 0.9300 .
C28 C31 1.517(12) .
C28 H28A 0.9600 .
C28 H28B 0.9600 .
C28 H28C 0.9600 .
C29 C33 1.530(12) .
C29 H29A 0.9600 .
C29 H29B 0.9600 .
C29 H29C 0.9600 .
C30 C35 1.499(9) .
C30 H30A 0.9600 .
C30 H30B 0.9600 .
C30 H30C 0.9600 .
C31 C36 1.379(13) .
C31 C32 1.406(14) .
C32 C33 1.393(14) .
C32 C37 1.507(8) .
C33 C34 1.408(13) .
C34 C35 1.397(13) .
C34 C43 1.503(11) .
C35 C36 1.414(13) .
C36 C49 1.530(10) .
C37 H37A 0.9700 .
C37 H37B 0.9700 .
C38 C39 1.340(11) .
C38 H38A 0.9300 .
C39 C40 1.429(11) .
C39 H39A 0.9300 .
C40 C41 1.383(12) .
C41 C42 1.377(10) .
C41 H41A 0.9300 .
C42 H42A 0.9300 .
C43 H43A 0.9700 .
C43 H43B 0.9700 .
C44 C45 1.357(10) .
C44 H44A 0.9300 .
C45 C46 1.413(9) .
C45 H45A 0.9300 .
C46 C47 1.436(9) .
C47 C48 1.363(9) .
C47 H47A 0.9300 .
C48 H48A 0.9300 .
C49 H49A 0.9700 .
C49 H49B 0.9700 .
C50 C51 1.360(10) .
C50 H50A 0.9300 .
C51 C52 1.437(11) .
C51 H51A 0.9300 .
C52 C53 1.419(10) .
C53 C54 1.370(10) .
C53 H53A 0.9300 .
C54 H54A 0.9300 .
C55 O7 1.244(12) .
C55 C56 1.451(17) .
C55 C57 1.451(18) .
C57 H57A 0.9600 .
C57 H57B 0.9600 .
C57 H57C 0.9600 .
C56 H56A 0.9600 .
C56 H56B 0.9600 .
C56 H56C 0.9600 .
